data_7020277
loop_
_publ_author_name
'Bozic-Weber, Biljana'
'Chaurin, Valerie'
'Constable, Edwin C.'
'Housecroft, Catherine E.'
'Meuwly, Markus'
'Neuburger, Markus'
'Rudd, Jennifer A.'
'Sch\"onhofer, Ewald'
'Siegfried, Liselotte'

_publ_section_title
;
 Exploring copper(i)-based dye-sensitized solar cells: a complementary
 experimental and TD-DFT investigation.
;
_journal_issue 46
_journal_name_full 'Dalton transactions (Cambridge, England : 2003)'
_journal_page_first 14157
_journal_page_last 14169
_journal_paper_doi 10.1039/c2dt31159c
_journal_volume 41
_journal_year 2012
_chemical_formula_moiety 'C100 H76 Cu1 N8 O3, F6 P, C H4 O, 2(H2 O)'
_chemical_formula_sum 'C101 H84 Cu F6 N8 O3 P'
_chemical_formula_weight 1666.32
_space_group_IT_number 85
_symmetry_cell_setting tetragonal
_symmetry_space_group_name_Hall '-P 4a'
_symmetry_space_group_name_H-M 'P 4/n :2'
_atom_sites_solution_hydrogens difmap
_atom_sites_solution_primary direct
_audit_creation_date 12-01-03
_audit_creation_method CRYSTALS_ver_14.23
_cell_angle_alpha 90
_cell_angle_beta 90
_cell_angle_gamma 90
_cell_formula_units_Z 2
_cell_length_a 15.1209(2)
_cell_length_b 15.1209(2)
_cell_length_c 18.2971(4)
_cell_measurement_reflns_used 8009
_cell_measurement_temperature 123
_cell_measurement_theta_max 32
_cell_measurement_theta_min 4
_cell_volume 4183.48(12)
_computing_cell_refinement 'Apex2 (Bruker AXS, 2006)'
_computing_data_collection 'Apex2 (Bruker AXS, 2006)'
_computing_data_reduction 'Apex2 (Bruker AXS, 2006)'
_computing_molecular_graphics 'CAMERON (Watkin et al., 1996)'
_computing_publication_material 'CRYSTALS (Betteridge et al., 2003)'
_computing_structure_refinement 'CRYSTALS (Betteridge et al., 2003)'
_computing_structure_solution 'SIR92 (Altomare et al., 1994)'
_diffrn_ambient_temperature 123
_diffrn_measured_fraction_theta_full 0.997
_diffrn_measured_fraction_theta_max 0.997
_diffrn_measurement_device Area
_diffrn_measurement_device_type 'Bruker Kappa Apex2'
_diffrn_measurement_method '\f & \w scans'
_diffrn_radiation_monochromator graphite
_diffrn_radiation_type 'Mo K\a'
_diffrn_radiation_wavelength 0.71073
_diffrn_reflns_av_R_equivalents 0.062
_diffrn_reflns_limit_h_max 22
_diffrn_reflns_limit_h_min -22
_diffrn_reflns_limit_k_max 21
_diffrn_reflns_limit_k_min -22
_diffrn_reflns_limit_l_max 26
_diffrn_reflns_limit_l_min -27
_diffrn_reflns_number 49103
_diffrn_reflns_theta_full 31.714
_diffrn_reflns_theta_max 31.714
_diffrn_reflns_theta_min 1.747
_diffrn_standards_number 0
_exptl_absorpt_coefficient_mu 0.352
_exptl_absorpt_correction_T_max 0.99
_exptl_absorpt_correction_T_min 0.94
_exptl_absorpt_correction_type multi-scan
_exptl_absorpt_process_details 'SADABS (Siemens, 1996)'
_exptl_crystal_colour orange
_exptl_crystal_density_diffrn 1.316
_exptl_crystal_density_method 'not measured'
_exptl_crystal_description plate
_exptl_crystal_F_000 1720
_exptl_crystal_size_max 0.210
_exptl_crystal_size_mid 0.170
_exptl_crystal_size_min 0.030
_refine_diff_density_max 0.64
_refine_diff_density_min -0.41
_refine_ls_extinction_method None
_refine_ls_goodness_of_fit_ref 1.0460
_refine_ls_hydrogen_treatment constr
_refine_ls_matrix_type full
_refine_ls_number_parameters 321
_refine_ls_number_reflns 3509
_refine_ls_number_restraints 513
_refine_ls_R_factor_all 0.0965
_refine_ls_R_factor_gt 0.0535
_refine_ls_shift/su_max 0.0084530
_refine_ls_shift/su_mean 0.0003181
_refine_ls_structure_factor_coef F
_refine_ls_weighting_details
;
Method, part 1, Chebychev polynomial, (Watkin, 1994, Prince, 1982)
[weight] = 1.0/[A~0~*T~0~(x)+A~1~*T~1~(x) ... +A~n-1~]*T~n-1~(x)]
where A~i~ are the Chebychev coefficients listed below and x= Fcalc/Fmax
Method = Robust Weighting (Prince, 1982)
W = [weight] * [1-(deltaF/6*sigmaF)^2^]^2^
A~i~ are:
0.231 0.211 0.800E-01
;
_refine_ls_weighting_scheme calc
_refine_ls_wR_factor_all 0.1233
_refine_ls_wR_factor_gt 0.0533
_refine_ls_wR_factor_ref 0.0472
_reflns_limit_h_max 15
_reflns_limit_h_min -15
_reflns_limit_k_max 22
_reflns_limit_k_min 0
_reflns_limit_l_max 27
_reflns_limit_l_min 0
_reflns_number_gt 4386
_reflns_number_total 7090
_reflns_threshold_expression I>2.0\s(I)
_oxford_diffrn_Wilson_B_factor 0.00
_oxford_diffrn_Wilson_scale 0.00
_oxford_refine_ls_r_factor_ref 0.0453
_oxford_refine_ls_scale 0.08417(11)
_oxford_reflns_number_all 7074
_oxford_reflns_threshold_expression_ref I>3.0\s(I)
_oxford_structure_analysis_title 'bb164a_123k_0ma in P4/n'
_cod_data_source_file c2dt31159c.txt
_cod_data_source_block Cu_complex
_cod_depositor_comments
;
The following automatic conversions were performed:

'_symmetry_cell_setting' value 'Tetragonal' changed to 'tetragonal'
according to /home/saulius/struct/CIF-dictionaries/cif_core.dic
dictionary named 'cif_core.dic' version 2.4.2 from
2011-04-26.

'_atom_sites_solution_primary' value 'Direct' changed to
'direct' according to
/home/saulius/struct/CIF-dictionaries/cif_core.dic dictionary named
'cif_core.dic' version 2.4.2 from 2011-04-26.

Automatic conversion script
Id: cif_fix_values 1891 2012-01-12 08:04:46Z andrius 
;
_cod_original_sg_symbol_H-M 'P 4/n'
_cod_original_formula_sum 'C101 H84 Cu1 F6 N8 O3 P1'
_cod_database_code 7020277

loop_
_symmetry_equiv_pos_as_xyz
x,y,z
-x,-y,-z
-y+1/2,x,z
y+1/2,-x,-z
-x+1/2,-y+1/2,z
x+1/2,y+1/2,-z
y,-x+1/2,z
-y,x+1/2,-z

loop_
_atom_site_label
_atom_site_type_symbol
_atom_site_fract_x
_atom_site_fract_y
_atom_site_fract_z
_atom_site_U_iso_or_equiv
_atom_site_occupancy
_atom_site_adp_type
_atom_site_refinement_flags_posn
_atom_site_refinement_flags_adp
_atom_site_disorder_assembly
_atom_site_disorder_group
Cu1 Cu 0.7500 0.2500 0.0000 0.0245 1.0000 Uani S T . .
N1 N 0.83173(10) 0.28017(10) 0.08504(8) 0.0248 1.0000 Uani . . . .
N2 N 1.04150(11) 0.51116(13) -0.30367(9) 0.0365 1.0000 Uani . . . .
C1 C 0.91776(13) 0.30294(13) 0.07889(10) 0.0291 1.0000 Uani . . . .
C2 C 0.97336(14) 0.30262(14) 0.14011(11) 0.0344 1.0000 Uani . . . .
C3 C 0.93844(14) 0.28227(14) 0.20756(11) 0.0352 1.0000 Uani . . . .
C4 C 0.84984(14) 0.26269(13) 0.21434(9) 0.0304 1.0000 Uani . . . .
C5 C 0.79754(13) 0.26145(11) 0.15167(9) 0.0241 1.0000 Uani . . . .
C6 C 0.94357(13) 0.32948(14) 0.00508(11) 0.0337 1.0000 Uani . . . .
C7 C 1.01895(14) 0.36353(15) -0.01821(11) 0.0375 1.0000 Uani . . . .
C8 C 1.03095(14) 0.39523(15) -0.09324(11) 0.0363 1.0000 Uani . . . .
C9 C 1.09858(15) 0.45353(16) -0.11173(12) 0.0414 1.0000 Uani . . . .
C10 C 1.10455(14) 0.49068(15) -0.18066(12) 0.0386 1.0000 Uani . . . .
C11 C 1.04175(13) 0.47010(14) -0.23389(11) 0.0335 1.0000 Uani . . . .
C12 C 0.97604(13) 0.40921(15) -0.21738(11) 0.0348 1.0000 Uani . . . .
C13 C 0.97115(14) 0.37246(15) -0.14876(11) 0.0366 1.0000 Uani . . . .
C14 C 1.12019(14) 0.53680(16) -0.33908(11) 0.0382 1.0000 Uani . . . .
C15 C 1.19521(16) 0.4839(2) -0.33607(14) 0.0560 1.0000 Uani . . . .
C16 C 1.27178(17) 0.5104(3) -0.37197(15) 0.0733 1.0000 Uani . . . .
C17 C 1.27399(17) 0.5882(2) -0.41062(15) 0.0705 1.0000 Uani . . . .
C18 C 1.19879(17) 0.63966(19) -0.41469(13) 0.0543 1.0000 Uani . . . .
C19 C 1.12187(16) 0.61537(16) -0.37926(11) 0.0408 1.0000 Uani . . . .
C20 C 0.95884(13) 0.53137(14) -0.33715(11) 0.0328 1.0000 Uani . . . .
C21 C 0.89226(14) 0.57260(14) -0.29797(12) 0.0367 1.0000 Uani . . . .
C22 C 0.81259(15) 0.59354(15) -0.33164(14) 0.0427 1.0000 Uani . . . .
C23 C 0.79854(15) 0.57346(15) -0.40444(15) 0.0463 1.0000 Uani . . . .
C24 C 0.86524(16) 0.53280(16) -0.44363(13) 0.0462 1.0000 Uani . . . .
C25 C 0.94514(14) 0.51098(14) -0.41017(12) 0.0374 1.0000 Uani . . . .
H21 H 1.0344 0.3158 0.1351 0.0433 1.0000 Uiso R . . .
H31 H 0.9752 0.2812 0.2485 0.0430 1.0000 Uiso R . . .
H41 H 0.8254 0.2500 0.2595 0.0378 1.0000 Uiso R . . .
H61 H 0.8995 0.3214 -0.0310 0.0414 1.0000 Uiso R . . .
H71 H 1.0676 0.3676 0.0148 0.0464 1.0000 Uiso R . . .
H91 H 1.1418 0.4684 -0.0762 0.0492 1.0000 Uiso R . . .
H101 H 1.1517 0.5301 -0.1918 0.0459 1.0000 Uiso R . . .
H121 H 0.9351 0.3934 -0.2530 0.0431 1.0000 Uiso R . . .
H131 H 0.9259 0.3307 -0.1388 0.0442 1.0000 Uiso R . . .
H151 H 1.1934 0.4327 -0.3102 0.0652 1.0000 Uiso R . . .
H161 H 1.3220 0.4750 -0.3696 0.0882 1.0000 Uiso R . . .
H171 H 1.3261 0.6064 -0.4335 0.0844 1.0000 Uiso R . . .
H181 H 1.1995 0.6919 -0.4416 0.0671 1.0000 Uiso R . . .
H191 H 1.0712 0.6511 -0.3826 0.0523 1.0000 Uiso R . . .
H211 H 0.9008 0.5860 -0.2479 0.0452 1.0000 Uiso R . . .
H221 H 0.7672 0.6213 -0.3043 0.0544 1.0000 Uiso R . . .
H231 H 0.7452 0.5870 -0.4271 0.0560 1.0000 Uiso R . . .
H241 H 0.8562 0.5186 -0.4924 0.0540 1.0000 Uiso R . . .
H251 H 0.9899 0.4833 -0.4364 0.0474 1.0000 Uiso R . . .
P1 P 0.7500 0.7500 -0.12417(7) 0.0383 1.0000 Uani DS TU 1 -1
F1 F 0.7858(2) 0.6887(2) -0.1869(2) 0.1030 0.5000 Uani D U 1 -1
F2 F 0.84000(17) 0.80321(16) -0.1246(2) 0.0791 0.5000 Uani D U 1 -1
F3 F 0.7886(2) 0.68536(18) -0.0660(2) 0.0890 0.5000 Uani D U 1 -1
O1 O 0.7508(8) 0.7502(9) 0.09193(18) 0.0396 0.2500 Uani . U . .
C26 C 0.7612(6) 0.7984(5) 0.1953(5) 0.0496 0.2500 Uani . U 2 -2
O2 O 0.7258(4) 0.7406(8) 0.2487(3) 0.0599 0.2500 Uani . U 2 -2
O3 O 0.7007(7) 0.7137(7) 0.4324(6) 0.0564 0.1250 Uani . U 3 -3
O4 O 0.6957(7) 0.6466(7) 0.4174(6) 0.0508 0.1250 Uani . U 3 -3

loop_
_atom_site_aniso_label
_atom_site_aniso_U_11
_atom_site_aniso_U_22
_atom_site_aniso_U_33
_atom_site_aniso_U_23
_atom_site_aniso_U_13
_atom_site_aniso_U_12
Cu1 0.03069(14) 0.03069(14) 0.01220(16) 0.0000 0.0000 0.0000
N1 0.0298(5) 0.0277(6) 0.0168(5) 0.0001(5) -0.0004(5) 0.0009(5)
N2 0.0268(5) 0.0527(7) 0.0300(6) 0.0143(6) -0.0018(5) -0.0056(6)
C1 0.0311(5) 0.0341(7) 0.0220(6) -0.0011(6) -0.0007(6) -0.0011(6)
C2 0.0318(6) 0.0434(7) 0.0281(6) -0.0023(6) -0.0060(6) 0.0000(6)
C3 0.0416(6) 0.0398(7) 0.0241(6) 0.0005(6) -0.0111(6) -0.0002(6)
C4 0.0441(6) 0.0318(7) 0.0155(6) 0.0000(6) -0.0039(6) -0.0015(6)
C5 0.0348(5) 0.0225(6) 0.0150(5) -0.0017(5) -0.0017(5) 0.0006(6)
C6 0.0327(5) 0.0472(7) 0.0213(6) 0.0005(6) -0.0017(6) -0.0047(6)
C7 0.0345(6) 0.0502(8) 0.0278(7) 0.0074(6) -0.0071(6) -0.0107(7)
C8 0.0318(6) 0.0492(7) 0.0279(6) 0.0084(6) -0.0043(6) -0.0102(6)
C9 0.0336(6) 0.0561(8) 0.0345(7) 0.0098(7) -0.0093(6) -0.0148(7)
C10 0.0303(6) 0.0508(8) 0.0346(7) 0.0126(7) -0.0048(6) -0.0135(7)
C11 0.0296(6) 0.0441(7) 0.0267(6) 0.0080(6) -0.0014(6) -0.0026(6)
C12 0.0303(6) 0.0476(7) 0.0264(6) 0.0048(6) -0.0059(6) -0.0099(6)
C13 0.0332(6) 0.0489(7) 0.0278(7) 0.0069(6) -0.0032(6) -0.0148(6)
C14 0.0311(6) 0.0560(8) 0.0275(6) 0.0098(7) -0.0038(6) -0.0104(7)
C15 0.0340(6) 0.0874(8) 0.0465(8) 0.0277(8) 0.0009(7) 0.0005(7)
C16 0.0292(6) 0.1377(9) 0.0531(8) 0.0331(8) 0.0007(7) 0.0007(8)
C17 0.0350(6) 0.1291(9) 0.0474(8) 0.0353(8) -0.0057(7) -0.0256(8)
C18 0.0549(6) 0.0734(8) 0.0345(7) 0.0162(7) -0.0083(7) -0.0330(7)
C19 0.0452(6) 0.0483(8) 0.0288(7) 0.0041(7) -0.0044(6) -0.0171(7)
C20 0.0294(6) 0.0360(7) 0.0330(7) 0.0084(6) -0.0044(6) -0.0058(6)
C21 0.0324(6) 0.0399(7) 0.0379(7) 0.0056(7) -0.0018(6) -0.0067(6)
C22 0.0332(6) 0.0366(7) 0.0583(8) 0.0090(7) -0.0012(7) -0.0039(6)
C23 0.0328(6) 0.0441(8) 0.0618(8) 0.0138(7) -0.0163(7) -0.0059(7)
C24 0.0472(6) 0.0503(8) 0.0411(7) 0.0047(7) -0.0159(7) -0.0088(7)
C25 0.0369(6) 0.0402(7) 0.0352(7) 0.0044(7) -0.0061(6) -0.0029(7)
P1 0.0306(3) 0.0306(3) 0.0539(6) 0.0000 0.0000 0.0000
F1 0.1427(7) 0.0782(9) 0.0883(9) -0.0271(9) 0.0394(9) 0.0041(9)
F2 0.0340(6) 0.0323(8) 0.1710(9) -0.0067(9) 0.0190(9) -0.0032(8)
F3 0.0891(6) 0.0691(9) 0.1087(9) 0.0383(8) -0.0387(9) 0.0108(8)
O1 0.0481(6) 0.0366(9) 0.0341(8) 0.0068(9) 0.0258(9) 0.0036(9)
C26 0.0635(7) 0.0249(9) 0.0604(9) -0.0092(9) 0.0250(9) -0.0100(9)
O2 0.0539(7) 0.0635(9) 0.0623(9) 0.0118(9) 0.0499(9) 0.0067(9)
O3 0.0585(7) 0.0635(9) 0.0471(9) 0.0009(9) 0.0311(9) -0.0117(9)
O4 0.0647(7) 0.0518(9) 0.0361(9) 0.0132(9) 0.0199(9) 0.0213(9)

loop_
_atom_type_symbol
_atom_type_scat_dispersion_real
_atom_type_scat_dispersion_imag
_atom_type_scat_Cromer_Mann_a1
_atom_type_scat_Cromer_Mann_b1
_atom_type_scat_Cromer_Mann_a2
_atom_type_scat_Cromer_Mann_b2
_atom_type_scat_Cromer_Mann_a3
_atom_type_scat_Cromer_Mann_b3
_atom_type_scat_Cromer_Mann_a4
_atom_type_scat_Cromer_Mann_b4
_atom_type_scat_Cromer_Mann_c
_atom_type_scat_source
C 0.0033 0.0016 2.3100 20.8439 1.0200 10.2075 1.5886 0.5687 0.8650 51.6512 0.2156 'International Tables Vol C 4.2.6.8 and 6.1.1.4'
H 0.0000 0.0000 0.4930 10.5109 0.3229 26.1257 0.1402 3.1424 0.0408 57.7998 0.0030 'International Tables Vol C 4.2.6.8 and 6.1.1.4'
N 0.0061 0.0033 12.2126 0.0057 3.1322 9.8933 2.0125 28.9975 1.1663 0.5826 -11.5290 'International Tables Vol C 4.2.6.8 and 6.1.1.4'
O 0.0106 0.0060 3.0485 13.2771 2.2868 5.7011 1.5463 0.3239 0.8670 32.9089 0.2508 'International Tables Vol C 4.2.6.8 and 6.1.1.4'
F 0.0171 0.0103 3.5392 10.2825 2.6412 4.2944 1.5170 0.2615 1.0243 26.1476 0.2776 'International Tables Vol C 4.2.6.8 and 6.1.1.4'
P 0.1023 0.0942 6.4345 1.9067 4.1791 27.1570 1.7800 0.5260 1.4908 68.1645 1.1149 'International Tables Vol C 4.2.6.8 and 6.1.1.4'
Cu 0.3201 1.2651 13.3380 3.5828 7.1676 0.2470 5.6158 11.3966 1.6735 64.8126 1.1910 'International Tables Vol C 4.2.6.8 and 6.1.1.4'

loop_
_geom_angle_atom_site_label_1
_geom_angle_site_symmetry_1
_geom_angle_atom_site_label_2
_geom_angle_atom_site_label_3
_geom_angle_site_symmetry_3
_geom_angle
_geom_angle_publ_flag
N1 4_565 Cu1 N1 8_645 80.50(8) yes
N1 4_565 Cu1 N1 5_655 125.63(5) yes
N1 8_645 Cu1 N1 5_655 125.63(5) yes
N1 4_565 Cu1 N1 . 125.63(5) yes
N1 8_645 Cu1 N1 . 125.63(5) yes
N1 5_655 Cu1 N1 . 80.50(8) yes
Cu1 . N1 C1 . 125.27(12) yes
Cu1 . N1 C5 . 114.14(12) yes
C1 . N1 C5 . 119.73(15) yes
C11 . N2 C14 . 122.11(17) yes
C11 . N2 C20 . 118.86(16) yes
C14 . N2 C20 . 118.94(16) yes
N1 . C1 C2 . 120.72(17) yes
N1 . C1 C6 . 113.83(16) yes
C2 . C1 C6 . 125.41(18) yes
C1 . C2 C3 . 119.17(19) yes
C1 . C2 H21 . 120.4 no
C3 . C2 H21 . 120.4 no
C2 . C3 C4 . 120.11(18) yes
C2 . C3 H31 . 119.7 no
C4 . C3 H31 . 120.2 no
C3 . C4 C5 . 118.74(17) yes
C3 . C4 H41 . 120.9 no
C5 . C4 H41 . 120.4 no
C5 5_655 C5 C4 . 123.72(12) yes
C5 5_655 C5 N1 . 114.84(11) yes
C4 . C5 N1 . 121.44(18) yes
C1 . C6 C7 . 129.43(19) yes
C1 . C6 H61 . 114.9 no
C7 . C6 H61 . 115.6 no
C6 . C7 C8 . 122.44(19) yes
C6 . C7 H71 . 119.1 no
C8 . C7 H71 . 118.4 no
C7 . C8 C9 . 121.73(18) yes
C7 . C8 C13 . 121.21(18) yes
C9 . C8 C13 . 116.94(18) yes
C8 . C9 C10 . 121.78(19) yes
C8 . C9 H91 . 119.3 no
C10 . C9 H91 . 118.9 no
C9 . C10 C11 . 120.09(19) yes
C9 . C10 H101 . 119.9 no
C11 . C10 H101 . 120.0 no
N2 . C11 C10 . 122.14(18) yes
N2 . C11 C12 . 118.95(18) yes
C10 . C11 C12 . 118.89(18) yes
C11 . C12 C13 . 120.36(18) yes
C11 . C12 H121 . 119.6 no
C13 . C12 H121 . 120.0 no
C8 . C13 C12 . 121.82(19) yes
C8 . C13 H131 . 119.3 no
C12 . C13 H131 . 118.9 no
N2 . C14 C15 . 120.9(2) yes
N2 . C14 C19 . 119.4(2) yes
C15 . C14 C19 . 119.7(2) yes
C14 . C15 C16 . 119.7(3) yes
C14 . C15 H151 . 119.2 no
C16 . C15 H151 . 121.1 no
C15 . C16 C17 . 120.7(3) yes
C15 . C16 H161 . 119.5 no
C17 . C16 H161 . 119.8 no
C16 . C17 C18 . 119.4(2) yes
C16 . C17 H171 . 120.3 no
C18 . C17 H171 . 120.3 no
C17 . C18 C19 . 121.2(2) yes
C17 . C18 H181 . 119.8 no
C19 . C18 H181 . 118.9 no
C14 . C19 C18 . 119.2(2) yes
C14 . C19 H191 . 120.6 no
C18 . C19 H191 . 120.2 no
N2 . C20 C21 . 120.79(19) yes
N2 . C20 C25 . 119.84(19) yes
C21 . C20 C25 . 119.37(19) yes
C20 . C21 C22 . 120.2(2) yes
C20 . C21 H211 . 119.9 no
C22 . C21 H211 . 119.8 no
C21 . C22 C23 . 120.7(2) yes
C21 . C22 H221 . 119.7 no
C23 . C22 H221 . 119.6 no
C22 . C23 C24 . 119.0(2) yes
C22 . C23 H231 . 121.0 no
C24 . C23 H231 . 120.0 no
C23 . C24 C25 . 120.7(2) yes
C23 . C24 H241 . 119.6 no
C25 . C24 H241 . 119.7 no
C24 . C25 C20 . 120.0(2) yes
C24 . C25 H251 . 120.7 no
C20 . C25 H251 . 119.3 no
F1 . P1 F2 . 90.000(10) yes
F1 . P1 F3 . 89.998(10) yes
F2 . P1 F3 . 90.002(10) yes

loop_
_geom_bond_atom_site_label_1
_geom_bond_atom_site_label_2
_geom_bond_site_symmetry_2
_geom_bond_distance
_geom_bond_publ_flag
Cu1 N1 4_565 2.0386(15) yes
Cu1 N1 8_645 2.0386(15) yes
Cu1 N1 5_655 2.0386(15) yes
Cu1 N1 . 2.0386(15) yes
N1 C1 . 1.350(2) yes
N1 C5 . 1.354(2) yes
N2 C11 . 1.420(3) yes
N2 C14 . 1.409(3) yes
N2 C20 . 1.425(3) yes
C1 C2 . 1.401(3) yes
C1 C6 . 1.462(3) yes
C2 C3 . 1.377(3) yes
C2 H21 . 0.948 no
C3 C4 . 1.378(3) yes
C3 H31 . 0.933 no
C4 C5 . 1.393(2) yes
C4 H41 . 0.926 no
C5 C5 5_655 1.479(4) yes
C6 C7 . 1.321(3) yes
C6 H61 . 0.946 no
C7 C8 . 1.465(3) yes
C7 H71 . 0.954 no
C8 C9 . 1.392(3) yes
C8 C13 . 1.403(3) yes
C9 C10 . 1.383(3) yes
C9 H91 . 0.949 no
C10 C11 . 1.395(3) yes
C10 H101 . 0.952 no
C11 C12 . 1.388(3) yes
C12 C13 . 1.375(3) yes
C12 H121 . 0.931 no
C13 H131 . 0.948 no
C14 C15 . 1.389(3) yes
C14 C19 . 1.397(3) yes
C15 C16 . 1.390(3) yes
C15 H151 . 0.909 no
C16 C17 . 1.373(4) yes
C16 H161 . 0.930 no
C17 C18 . 1.380(4) yes
C17 H171 . 0.934 no
C18 C19 . 1.381(3) yes
C18 H181 . 0.931 no
C19 H191 . 0.939 no
C20 C21 . 1.384(3) yes
C20 C25 . 1.387(3) yes
C21 C22 . 1.389(3) yes
C21 H211 . 0.947 no
C22 C23 . 1.383(4) yes
C22 H221 . 0.947 no
C23 C24 . 1.382(4) yes
C23 H231 . 0.929 no
C24 C25 . 1.394(3) yes
C24 H241 . 0.928 no
C25 H251 . 0.930 no
P1 F1 . 1.570(4) yes
P1 F2 . 1.581(3) yes
P1 F3 . 1.559(3) yes
C26 O2 . 1.416(10) yes
O3 O4 . 1.054(14) yes
